data_7124838
loop_
_publ_author_name
'Pal, Raja'
'Laureanti, Joseph A.'
'Groy, Thomas L.'
'Jones, Anne K.'
'Trovitch, Ryan J.'

_publ_section_title
;
 Hydrogen production from water using a bis(imino)pyridine molybdenum
 electrocatalyst.
;
_journal_issue 77
_journal_name_full 'Chemical communications (Cambridge, England)'
_journal_page_first 11555
_journal_page_last 11558
_journal_paper_doi 10.1039/c6cc04946j
_journal_volume 52
_journal_year 2016
_chemical_formula_moiety 'C39 H41 Mo N3 O P2'
_chemical_formula_sum 'C39 H41 Mo N3 O P2'
_chemical_formula_weight 725.63
_chemical_name_common PDIMoO
_space_group_crystal_system monoclinic
_space_group_IT_number 14
_space_group_name_Hall '-P 2ybc'
_space_group_name_H-M_alt 'P 1 21/c 1'
_atom_sites_solution_hydrogens geom
_atom_sites_solution_primary direct
_atom_sites_solution_secondary difmap
_audit_update_record
;
2016-08-10 deposited with the CCDC.
2016-08-30 downloaded from the CCDC.
;
_cell_angle_alpha 90
_cell_angle_beta 105.844(5)
_cell_angle_gamma 90
_cell_formula_units_Z 4
_cell_length_a 11.1519(11)
_cell_length_b 16.9788(14)
_cell_length_c 18.2450(13)
_cell_measurement_reflns_used 1363
_cell_measurement_temperature 100.(2)
_cell_measurement_theta_max 21.3919
_cell_measurement_theta_min 2.2456
_cell_volume 3323.4(5)
_computing_cell_refinement 'SAINT V8.32B (Bruker AXS Inc., 2013)'
_computing_data_reduction 'SAINT V8.32B (Bruker AXS Inc., 2013)'
_computing_structure_refinement 'SHELXL-2013 (Sheldrick, 2013)'
_computing_structure_solution 'SHELXS-2013 (Sheldrick, 2013)'
_diffrn_ambient_temperature 100.(2)
_diffrn_detector_area_resol_mean 8.3333
_diffrn_measured_fraction_theta_full 0.997
_diffrn_measured_fraction_theta_max 0.997
_diffrn_measurement_device_type 'Bruker APEX2 Diffractometer'
_diffrn_measurement_method '\w and \f scans'
_diffrn_radiation_monochromator graphite
_diffrn_radiation_type Mok\a
_diffrn_radiation_wavelength 0.71073
_diffrn_reflns_av_R_equivalents 0.1155
_diffrn_reflns_limit_h_max 12
_diffrn_reflns_limit_h_min -13
_diffrn_reflns_limit_k_max 20
_diffrn_reflns_limit_k_min -19
_diffrn_reflns_limit_l_max 21
_diffrn_reflns_limit_l_min -16
_diffrn_reflns_number 21534
_diffrn_reflns_theta_full 25.07
_diffrn_reflns_theta_max 25.07
_diffrn_reflns_theta_min 1.90
_diffrn_source 'fine-focus sealed tube'
_diffrn_source_type 'fine-focus sealed tube'
_exptl_absorpt_coefficient_mu 0.528
_exptl_absorpt_correction_T_max 0.95
_exptl_absorpt_correction_T_min 0.82
_exptl_absorpt_correction_type multi-scan
_exptl_absorpt_process_details 'SADABS V2012/1 (Bruker AXS Inc.)'
_exptl_crystal_colour 'clear brown'
_exptl_crystal_density_diffrn 1.450
_exptl_crystal_density_method 'not measured'
_exptl_crystal_description plate
_exptl_crystal_F_000 1504
_exptl_crystal_size_max 0.200
_exptl_crystal_size_mid 0.130
_exptl_crystal_size_min 0.050
_refine_diff_density_max 0.559
_refine_diff_density_min -0.586
_refine_ls_extinction_method none
_refine_ls_goodness_of_fit_ref 0.975
_refine_ls_hydrogen_treatment constr
_refine_ls_matrix_type full
_refine_ls_number_parameters 417
_refine_ls_number_reflns 5888
_refine_ls_number_restraints 0
_refine_ls_restrained_S_all 0.975
_refine_ls_R_factor_all 0.1024
_refine_ls_R_factor_gt 0.0520
_refine_ls_shift/su_max 0.001
_refine_ls_shift/su_mean 0.000
_refine_ls_structure_factor_coef Fsqd
_refine_ls_weighting_details 'w=1/[\s^2^(Fo^2^)+(0.0294P)^2^] where P=(Fo^2^+2Fc^2^)/3'
_refine_ls_weighting_scheme calc
_refine_ls_wR_factor_gt 0.0934
_refine_ls_wR_factor_ref 0.1110
_reflns_number_gt 3692
_reflns_number_total 5888
_reflns_threshold_expression 'I > 2\s(I)'
_cod_data_source_file c6cc04946j2.cif
_cod_data_source_block PDIMoO
_cod_database_code 7124838

loop_
_space_group_symop_operation_xyz
'x, y, z'
'-x, y+1/2, -z+1/2'
'-x, -y, -z'
'x, -y-1/2, z-1/2'

loop_
_atom_site_type_symbol
_atom_site_label
_atom_site_fract_x
_atom_site_fract_y
_atom_site_fract_z
_atom_site_U_iso_or_equiv
_atom_site_adp_type
_atom_site_calc_flag
_atom_site_refinement_flags_adp
_atom_site_refinement_flags_posn
_atom_site_occupancy
Mo Mo1 0.26015(4) 0.91120(2) 0.82195(2) 0.01476(13) Uani d . . 1
P P1 0.30875(13) 1.05665(8) 0.83959(6) 0.0155(3) Uani d . . 1
P P2 0.23234(13) 0.76605(8) 0.83708(7) 0.0163(3) Uani d . . 1
O O1 0.2873(3) 0.9122(2) 0.92365(16) 0.0261(9) Uani d . . 1
N N1 0.4272(4) 0.9120(2) 0.79394(19) 0.0138(9) Uani d . . 1
N N2 0.2208(4) 0.9154(2) 0.70265(19) 0.0136(9) Uani d . . 1
N N3 0.0686(4) 0.9111(2) 0.77722(19) 0.0168(9) Uani d . . 1
C C1 0.5577(5) 0.9194(3) 0.7019(3) 0.0253(13) Uani d . . 1
H H1A 0.6002 0.9687 0.7214 0.038 Uiso calc U R 1
H H1B 0.5424 0.9175 0.6464 0.038 Uiso calc U R 1
H H1C 0.6101 0.8747 0.7249 0.038 Uiso calc U R 1
C C2 0.4364(5) 0.9153(3) 0.7215(2) 0.0171(11) Uani d . . 1
C C3 0.3180(5) 0.9161(3) 0.6669(2) 0.0181(12) Uani d . . 1
C C4 0.2920(5) 0.9190(3) 0.5877(2) 0.0208(12) Uani d . . 1
H H4 0.3581 0.9176 0.5641 0.025 Uiso calc U R 1
C C5 0.1697(6) 0.9241(3) 0.5434(3) 0.0282(15) Uani d . . 1
H H5 0.1519 0.9264 0.4894 0.034 Uiso calc U R 1
C C6 0.0728(5) 0.9257(3) 0.5782(2) 0.0229(13) Uani d . . 1
H H6 -0.0109 0.9304 0.5478 0.028 Uiso calc U R 1
C C7 0.0975(5) 0.9203(3) 0.6575(2) 0.0143(11) Uani d . . 1
C C8 0.0120(5) 0.9174(3) 0.7012(2) 0.0176(12) Uani d . . 1
C C9 -0.1266(5) 0.9228(3) 0.6693(3) 0.0248(13) Uani d . . 1
H H9A -0.1653 0.8742 0.6807 0.037 Uiso calc U R 1
H H9B -0.147 0.9301 0.6139 0.037 Uiso calc U R 1
H H9C -0.1581 0.9677 0.6923 0.037 Uiso calc U R 1
C C10 0.5408(5) 0.9261(3) 0.8570(3) 0.0205(12) Uani d . . 1
H H10A 0.6131 0.9017 0.8441 0.025 Uiso calc U R 1
H H10B 0.5312 0.9005 0.9038 0.025 Uiso calc U R 1
C C11 0.5665(5) 1.0141(3) 0.8724(3) 0.0245(13) Uani d . . 1
H H11A 0.5715 1.0398 0.8247 0.029 Uiso calc U R 1
H H11B 0.6487 1.0202 0.9102 0.029 Uiso calc U R 1
C C12 0.4679(5) 1.0573(3) 0.9023(2) 0.0196(13) Uani d . . 1
H H12A 0.4945 1.1127 0.9126 0.024 Uiso calc U R 1
H H12B 0.4666 1.0332 0.9515 0.024 Uiso calc U R 1
C C13 0.3141(5) 1.1186(3) 0.7592(2) 0.0163(12) Uani d . . 1
C C14 0.4056(5) 1.1763(3) 0.7628(3) 0.0173(12) Uani d . . 1
H H14 0.4685 1.184 0.8092 0.021 Uiso calc U R 1
C C15 0.4063(5) 1.2221(3) 0.7005(3) 0.0212(13) Uani d . . 1
H H15 0.4682 1.2615 0.7041 0.025 Uiso calc U R 1
C C16 0.3159(5) 1.2100(3) 0.6329(3) 0.0207(13) Uani d . . 1
H H16 0.3164 1.2408 0.5895 0.025 Uiso calc U R 1
C C17 0.2249(5) 1.1537(3) 0.6274(3) 0.0220(13) Uani d . . 1
H H17 0.1628 1.1464 0.5805 0.026 Uiso calc U R 1
C C18 0.2231(5) 1.1072(3) 0.6901(2) 0.0181(13) Uani d . . 1
H H18 0.1607 1.0681 0.686 0.022 Uiso calc U R 1
C C19 0.2271(5) 1.1167(3) 0.8939(2) 0.0188(13) Uani d . . 1
C C20 0.2072(5) 1.0845(3) 0.9601(2) 0.0228(13) Uani d . . 1
H H20 0.2374 1.0333 0.9762 0.027 Uiso calc U R 1
C C21 0.1442(6) 1.1267(3) 1.0020(3) 0.0287(14) Uani d . . 1
H H21 0.1345 1.1052 1.0481 0.034 Uiso calc U R 1
C C22 0.0943(5) 1.2005(3) 0.9781(3) 0.0269(14) Uani d . . 1
H H22 0.0483 1.2286 1.0065 0.032 Uiso calc U R 1
C C23 0.1129(5) 1.2323(3) 0.9121(3) 0.0199(12) Uani d . . 1
H H23 0.0802 1.2828 0.8952 0.024 Uiso calc U R 1
C C24 0.1784(5) 1.1910(3) 0.8709(3) 0.0206(13) Uani d . . 1
H H24 0.1908 1.2136 0.8259 0.025 Uiso calc U R 1
C C25 -0.0072(5) 0.8882(3) 0.8285(3) 0.0227(13) Uani d . . 1
H H25A -0.0918 0.9109 0.8093 0.027 Uiso calc U R 1
H H25B 0.0308 0.9102 0.8798 0.027 Uiso calc U R 1
C C26 -0.0174(5) 0.7996(3) 0.8343(3) 0.0214(13) Uani d . . 1
H H26A -0.0421 0.7775 0.7821 0.026 Uiso calc U R 1
H H26B -0.085 0.7876 0.8582 0.026 Uiso calc U R 1
C C27 0.1016(5) 0.7578(3) 0.8798(3) 0.0202(12) Uani d . . 1
H H27A 0.0828 0.7013 0.8844 0.024 Uiso calc U R 1
H H27B 0.1273 0.7802 0.9318 0.024 Uiso calc U R 1
C C28 0.3576(5) 0.7105(3) 0.9032(2) 0.0201(13) Uani d . . 1
C C29 0.3888(5) 0.6334(3) 0.8885(3) 0.0221(13) Uani d . . 1
H H29 0.3413 0.6063 0.8446 0.027 Uiso calc U R 1
C C30 0.4901(5) 0.5966(3) 0.9389(3) 0.0237(13) Uani d . . 1
H H30 0.5119 0.5444 0.9288 0.028 Uiso calc U R 1
C C31 0.5581(5) 0.6345(3) 1.0025(3) 0.0250(14) Uani d . . 1
H H31 0.6277 0.609 1.0359 0.03 Uiso calc U R 1
C C32 0.5258(5) 0.7105(3) 1.0186(3) 0.0230(13) Uani d . . 1
H H32 0.5716 0.7362 1.0638 0.028 Uiso calc U R 1
C C33 0.4274(5) 0.7485(3) 0.9687(2) 0.0203(13) Uani d . . 1
H H33 0.4071 0.8009 0.9791 0.024 Uiso calc U R 1
C C34 0.1922(5) 0.7039(3) 0.7522(2) 0.0178(12) Uani d . . 1
C C35 0.2467(5) 0.7205(3) 0.6944(3) 0.0223(13) Uani d . . 1
H H35 0.2984 0.7656 0.6981 0.027 Uiso calc U R 1
C C36 0.2267(5) 0.6721(3) 0.6312(3) 0.0296(15) Uani d . . 1
H H36 0.266 0.6829 0.5922 0.036 Uiso calc U R 1
C C37 0.1479(6) 0.6073(3) 0.6256(3) 0.0385(18) Uani d . . 1
H H37 0.1334 0.5737 0.5824 0.046 Uiso calc U R 1
C C38 0.0912(5) 0.5917(3) 0.6818(3) 0.0343(15) Uani d . . 1
H H38 0.0363 0.548 0.6768 0.041 Uiso calc U R 1
C C39 0.1135(5) 0.6390(3) 0.7457(3) 0.0267(14) Uani d . . 1
H H39 0.0753 0.6273 0.785 0.032 Uiso calc U R 1

loop_
_atom_site_aniso_label
_atom_site_aniso_U_11
_atom_site_aniso_U_22
_atom_site_aniso_U_33
_atom_site_aniso_U_12
_atom_site_aniso_U_13
_atom_site_aniso_U_23
Mo1 0.0159(3) 0.0076(2) 0.0204(2) -0.0002(2) 0.00421(17) 0.0004(2)
P1 0.0188(8) 0.0092(7) 0.0175(6) 0.0003(6) 0.0031(5) 0.0009(5)
P2 0.0168(8) 0.0087(7) 0.0225(7) -0.0007(6) 0.0039(5) 0.0015(5)
O1 0.033(2) 0.018(2) 0.0241(18) 0.0018(19) 0.0010(16) 0.0007(16)
N1 0.009(2) 0.010(2) 0.021(2) -0.0016(19) 0.0011(16) 0.0023(18)
N2 0.014(2) 0.004(2) 0.024(2) 0.0010(19) 0.0079(17) 0.0012(18)
N3 0.017(3) 0.011(2) 0.025(2) 0.003(2) 0.0103(18) 0.0012(19)
C1 0.026(4) 0.017(3) 0.032(3) -0.001(3) 0.007(2) 0.005(2)
C2 0.016(3) 0.012(3) 0.027(3) 0.003(2) 0.012(2) 0.003(2)
C3 0.022(3) 0.007(3) 0.027(3) 0.000(2) 0.009(2) -0.004(2)
C4 0.026(3) 0.016(3) 0.024(3) 0.001(3) 0.014(2) -0.007(2)
C5 0.042(4) 0.020(4) 0.021(3) -0.003(3) 0.006(3) -0.002(2)
C6 0.024(3) 0.018(3) 0.022(3) 0.000(2) -0.002(2) -0.001(2)
C7 0.013(3) 0.004(3) 0.024(3) 0.002(2) 0.002(2) -0.001(2)
C8 0.024(3) 0.006(3) 0.020(2) 0.000(2) 0.001(2) 0.001(2)
C9 0.018(3) 0.025(4) 0.032(3) 0.000(3) 0.006(2) -0.009(2)
C10 0.015(3) 0.016(3) 0.029(3) 0.001(2) 0.003(2) 0.002(2)
C11 0.021(4) 0.020(3) 0.027(3) -0.004(2) -0.003(2) 0.009(2)
C12 0.026(3) 0.008(3) 0.022(3) -0.003(2) 0.000(2) 0.005(2)
C13 0.017(3) 0.012(3) 0.021(3) 0.005(2) 0.009(2) -0.003(2)
C14 0.018(3) 0.014(3) 0.019(3) 0.002(2) 0.005(2) 0.001(2)
C15 0.024(3) 0.014(3) 0.028(3) 0.005(2) 0.011(2) 0.005(2)
C16 0.028(4) 0.017(3) 0.022(3) 0.005(3) 0.015(2) 0.005(2)
C17 0.027(4) 0.020(3) 0.017(3) 0.008(3) 0.004(2) -0.001(2)
C18 0.026(3) 0.005(3) 0.022(3) 0.002(2) 0.005(2) -0.002(2)
C19 0.020(3) 0.012(3) 0.019(3) -0.002(2) -0.003(2) -0.001(2)
C20 0.029(3) 0.017(3) 0.023(3) 0.008(3) 0.010(2) 0.002(2)
C21 0.035(4) 0.030(4) 0.021(3) -0.001(3) 0.009(3) -0.002(2)
C22 0.027(4) 0.027(3) 0.025(3) 0.002(3) 0.004(2) -0.010(3)
C23 0.021(3) 0.005(3) 0.032(3) -0.002(2) 0.005(2) -0.006(2)
C24 0.022(3) 0.014(3) 0.023(3) -0.003(2) 0.002(2) 0.000(2)
C25 0.022(3) 0.022(3) 0.025(3) 0.005(2) 0.007(2) 0.003(2)
C26 0.022(3) 0.017(3) 0.027(3) -0.002(2) 0.010(2) 0.010(2)
C27 0.018(3) 0.016(3) 0.028(3) -0.005(2) 0.009(2) 0.004(2)
C28 0.018(3) 0.023(3) 0.022(3) -0.004(2) 0.009(2) 0.005(2)
C29 0.020(3) 0.015(3) 0.028(3) 0.001(2) 0.002(2) 0.002(2)
C30 0.025(3) 0.013(3) 0.034(3) 0.006(3) 0.010(2) 0.012(2)
C31 0.019(3) 0.030(4) 0.023(3) 0.003(3) 0.001(2) 0.013(2)
C32 0.025(4) 0.022(3) 0.022(3) -0.002(3) 0.006(2) 0.004(2)
C33 0.025(3) 0.014(3) 0.022(3) 0.002(2) 0.006(2) -0.001(2)
C34 0.018(3) 0.008(3) 0.023(3) 0.004(2) -0.003(2) 0.000(2)
C35 0.023(3) 0.012(3) 0.030(3) 0.007(2) 0.004(2) 0.000(2)
C36 0.025(4) 0.030(4) 0.030(3) 0.014(3) 0.002(3) -0.008(3)
C37 0.032(4) 0.024(4) 0.046(4) 0.015(3) -0.012(3) -0.026(3)
C38 0.023(4) 0.013(3) 0.056(4) 0.006(3) -0.007(3) -0.008(3)
C39 0.028(4) 0.008(3) 0.038(3) 0.001(2) -0.003(3) 0.003(2)

loop_
_atom_type_symbol
_atom_type_description
_atom_type_scat_dispersion_real
_atom_type_scat_dispersion_imag
_atom_type_scat_source
C C 0.0033 0.0016 'International Tables Vol C Tables 4.2.6.8 and 6.1.1.4'
H H 0.0000 0.0000 'International Tables Vol C Tables 4.2.6.8 and 6.1.1.4'
N N 0.0061 0.0033 'International Tables Vol C Tables 4.2.6.8 and 6.1.1.4'
O O 0.0106 0.0060 'International Tables Vol C Tables 4.2.6.8 and 6.1.1.4'
P P 0.1023 0.0942 'International Tables Vol C Tables 4.2.6.8 and 6.1.1.4'
Mo Mo -1.6832 0.6857 'International Tables Vol C Tables 4.2.6.8 and 6.1.1.4'

loop_
_geom_angle_atom_site_label_1
_geom_angle_atom_site_label_2
_geom_angle_atom_site_label_3
_geom_angle
O1 Mo1 N1 110.29(15)
O1 Mo1 N3 105.81(16)
N1 Mo1 N3 143.90(14)
O1 Mo1 N2 176.61(16)
N1 Mo1 N2 71.98(15)
N3 Mo1 N2 71.93(15)
O1 Mo1 P2 83.50(11)
N1 Mo1 P2 100.44(11)
N3 Mo1 P2 84.11(11)
N2 Mo1 P2 98.66(11)
O1 Mo1 P1 83.65(11)
N1 Mo1 P1 81.27(11)
N3 Mo1 P1 102.31(11)
N2 Mo1 P1 94.31(11)
P2 Mo1 P1 166.80(4)
C13 P1 C19 104.2(2)
C13 P1 C12 105.2(2)
C19 P1 C12 101.5(2)
C13 P1 Mo1 121.00(16)
C19 P1 Mo1 119.47(18)
C12 P1 Mo1 102.85(17)
C34 P2 C27 106.0(2)
C34 P2 C28 103.1(2)
C27 P2 C28 103.4(2)
C34 P2 Mo1 118.94(16)
C27 P2 Mo1 104.96(17)
C28 P2 Mo1 118.80(17)
C2 N1 C10 118.3(4)
C2 N1 Mo1 123.8(3)
C10 N1 Mo1 116.6(3)
C7 N2 C3 118.9(4)
C7 N2 Mo1 120.4(3)
C3 N2 Mo1 120.6(3)
C8 N3 C25 118.7(4)
C8 N3 Mo1 122.9(3)
C25 N3 Mo1 117.4(3)
C2 C1 H1A 109.5
C2 C1 H1B 109.5
H1A C1 H1B 109.5
C2 C1 H1C 109.5
H1A C1 H1C 109.5
H1B C1 H1C 109.5
N1 C2 C3 112.4(4)
N1 C2 C1 123.5(4)
C3 C2 C1 124.2(4)
C4 C3 N2 120.7(5)
C4 C3 C2 128.1(5)
N2 C3 C2 111.2(4)
C5 C4 C3 120.1(5)
C5 C4 H4 120.0
C3 C4 H4 120.0
C4 C5 C6 119.8(5)
C4 C5 H5 120.1
C6 C5 H5 120.1
C5 C6 C7 120.7(5)
C5 C6 H6 119.6
C7 C6 H6 119.6
N2 C7 C6 119.8(5)
N2 C7 C8 112.1(4)
C6 C7 C8 128.1(5)
N3 C8 C7 112.5(4)
N3 C8 C9 122.9(5)
C7 C8 C9 124.6(4)
C8 C9 H9A 109.5
C8 C9 H9B 109.5
H9A C9 H9B 109.5
C8 C9 H9C 109.5
H9A C9 H9C 109.5
H9B C9 H9C 109.5
N1 C10 C11 112.2(4)
N1 C10 H10A 109.2
C11 C10 H10A 109.2
N1 C10 H10B 109.2
C11 C10 H10B 109.2
H10A C10 H10B 107.9
C10 C11 C12 114.4(5)
C10 C11 H11A 108.7
C12 C11 H11A 108.7
C10 C11 H11B 108.7
C12 C11 H11B 108.7
H11A C11 H11B 107.6
C11 C12 P1 116.1(3)
C11 C12 H12A 108.3
P1 C12 H12A 108.3
C11 C12 H12B 108.3
P1 C12 H12B 108.3
H12A C12 H12B 107.4
C18 C13 C14 118.6(4)
C18 C13 P1 118.0(4)
C14 C13 P1 123.3(3)
C15 C14 C13 121.5(5)
C15 C14 H14 119.2
C13 C14 H14 119.2
C14 C15 C16 119.1(5)
C14 C15 H15 120.5
C16 C15 H15 120.5
C17 C16 C15 120.8(5)
C17 C16 H16 119.6
C15 C16 H16 119.6
C16 C17 C18 120.5(5)
C16 C17 H17 119.7
C18 C17 H17 119.7
C17 C18 C13 119.4(5)
C17 C18 H18 120.3
C13 C18 H18 120.3
C24 C19 C20 118.2(5)
C24 C19 P1 123.6(4)
C20 C19 P1 118.1(4)
C21 C20 C19 120.3(5)
C21 C20 H20 119.9
C19 C20 H20 119.9
C20 C21 C22 121.1(5)
C20 C21 H21 119.5
C22 C21 H21 119.5
C23 C22 C21 118.8(5)
C23 C22 H22 120.6
C21 C22 H22 120.6
C24 C23 C22 120.3(5)
C24 C23 H23 119.9
C22 C23 H23 119.9
C23 C24 C19 121.3(5)
C23 C24 H24 119.3
C19 C24 H24 119.3
N3 C25 C26 111.9(4)
N3 C25 H25A 109.2
C26 C25 H25A 109.2
N3 C25 H25B 109.2
C26 C25 H25B 109.2
H25A C25 H25B 107.9
C25 C26 C27 115.3(4)
C25 C26 H26A 108.5
C27 C26 H26A 108.5
C25 C26 H26B 108.5
C27 C26 H26B 108.5
H26A C26 H26B 107.5
C26 C27 P2 113.9(3)
C26 C27 H27A 108.8
P2 C27 H27A 108.8
C26 C27 H27B 108.8
P2 C27 H27B 108.8
H27A C27 H27B 107.7
C33 C28 C29 119.1(5)
C33 C28 P2 118.2(4)
C29 C28 P2 122.6(4)
C30 C29 C28 119.5(5)
C30 C29 H29 120.3
C28 C29 H29 120.3
C31 C30 C29 120.9(5)
C31 C30 H30 119.6
C29 C30 H30 119.6
C30 C31 C32 120.1(5)
C30 C31 H31 120.0
C32 C31 H31 120.0
C33 C32 C31 120.0(5)
C33 C32 H32 120.0
C31 C32 H32 120.0
C32 C33 C28 120.4(5)
C32 C33 H33 119.8
C28 C33 H33 119.8
C35 C34 C39 119.6(5)
C35 C34 P2 118.1(4)
C39 C34 P2 122.2(4)
C36 C35 C34 120.7(5)
C36 C35 H35 119.7
C34 C35 H35 119.7
C35 C36 C37 119.0(6)
C35 C36 H36 120.5
C37 C36 H36 120.5
C38 C37 C36 120.5(5)
C38 C37 H37 119.7
C36 C37 H37 119.7
C37 C38 C39 120.4(6)
C37 C38 H38 119.8
C39 C38 H38 119.8
C38 C39 C34 119.7(6)
C38 C39 H39 120.1
C34 C39 H39 120.1

loop_
_geom_bond_atom_site_label_1
_geom_bond_atom_site_label_2
_geom_bond_distance
Mo1 O1 1.797(3)
Mo1 N1 2.062(4)
Mo1 N3 2.068(4)
Mo1 N2 2.101(3)
Mo1 P2 2.5085(14)
Mo1 P1 2.5301(14)
P1 C13 1.820(5)
P1 C19 1.828(5)
P1 C12 1.831(5)
P2 C34 1.826(5)
P2 C27 1.836(5)
P2 C28 1.837(5)
N1 C2 1.355(5)
N1 C10 1.480(6)
N2 C7 1.398(6)
N2 C3 1.410(6)
N3 C8 1.363(5)
N3 C25 1.474(6)
C1 C2 1.492(7)
C1 H1A 0.98
C1 H1B 0.98
C1 H1C 0.98
C2 C3 1.420(7)
C3 C4 1.396(6)
C4 C5 1.384(7)
C4 H4 0.95
C5 C6 1.396(7)
C5 H5 0.95
C6 C7 1.399(6)
C6 H6 0.95
C7 C8 1.401(7)
C8 C9 1.498(7)
C9 H9A 0.98
C9 H9B 0.98
C9 H9C 0.98
C10 C11 1.533(6)
C10 H10A 0.99
C10 H10B 0.99
C11 C12 1.540(7)
C11 H11A 0.99
C11 H11B 0.99
C12 H12A 0.99
C12 H12B 0.99
C13 C18 1.399(6)
C13 C14 1.402(7)
C14 C15 1.379(6)
C14 H14 0.95
C15 C16 1.379(7)
C15 H15 0.95
C16 C17 1.378(7)
C16 H16 0.95
C17 C18 1.395(6)
C17 H17 0.95
C18 H18 0.95
C19 C24 1.393(7)
C19 C20 1.397(6)
C20 C21 1.373(7)
C20 H20 0.95
C21 C22 1.392(7)
C21 H21 0.95
C22 C23 1.386(7)
C22 H22 0.95
C23 C24 1.374(7)
C23 H23 0.95
C24 H24 0.95
C25 C26 1.514(6)
C25 H25A 0.99
C25 H25B 0.99
C26 C27 1.534(7)
C26 H26A 0.99
C26 H26B 0.99
C27 H27A 0.99
C27 H27B 0.99
C28 C33 1.395(6)
C28 C29 1.400(7)
C29 C30 1.394(7)
C29 H29 0.95
C30 C31 1.362(7)
C30 H30 0.95
C31 C32 1.393(7)
C31 H31 0.95
C32 C33 1.379(7)
C32 H32 0.95
C33 H33 0.95
C34 C35 1.384(7)
C34 C39 1.393(7)
C35 C36 1.382(6)
C35 H35 0.95
C36 C37 1.395(8)
C36 H36 0.95
C37 C38 1.369(8)
C37 H37 0.95
C38 C39 1.382(7)
C38 H38 0.95
C39 H39 0.95

loop_
_geom_hbond_atom_site_label_D
_geom_hbond_atom_site_label_H
_geom_hbond_atom_site_label_A
_geom_hbond_distance_DH
_geom_hbond_distance_HA
_geom_hbond_distance_DA
_geom_hbond_angle_DHA
C20 H20 O1 0.95 2.40 3.182(6) 139.8
C33 H33 O1 0.95 2.38 3.185(6) 142.8

loop_
_geom_torsion_atom_site_label_1
_geom_torsion_atom_site_label_2
_geom_torsion_atom_site_label_3
_geom_torsion_atom_site_label_4
_geom_torsion
C10 N1 C2 C3 -168.5(4)
Mo1 N1 C2 C3 -1.4(6)
C10 N1 C2 C1 10.1(7)
Mo1 N1 C2 C1 177.2(4)
C7 N2 C3 C4 -2.0(7)
Mo1 N2 C3 C4 -179.9(3)
C7 N2 C3 C2 176.6(4)
Mo1 N2 C3 C2 -1.3(6)
N1 C2 C3 C4 -179.9(5)
C1 C2 C3 C4 1.5(8)
N1 C2 C3 N2 1.6(6)
C1 C2 C3 N2 -177.0(4)
N2 C3 C4 C5 2.1(7)
C2 C3 C4 C5 -176.2(5)
C3 C4 C5 C6 -0.4(8)
C4 C5 C6 C7 -1.5(8)
C3 N2 C7 C6 0.1(7)
Mo1 N2 C7 C6 178.0(3)
C3 N2 C7 C8 178.8(4)
Mo1 N2 C7 C8 -3.3(5)
C5 C6 C7 N2 1.7(7)
C5 C6 C7 C8 -176.8(5)
C25 N3 C8 C7 -165.4(4)
Mo1 N3 C8 C7 2.7(6)
C25 N3 C8 C9 16.2(7)
Mo1 N3 C8 C9 -175.7(4)
N2 C7 C8 N3 0.5(6)
C6 C7 C8 N3 179.1(4)
N2 C7 C8 C9 178.8(4)
C6 C7 C8 C9 -2.6(8)
C2 N1 C10 C11 83.0(6)
Mo1 N1 C10 C11 -85.0(5)
N1 C10 C11 C12 65.7(5)
C10 C11 C12 P1 -60.5(5)
C13 P1 C12 C11 -69.1(4)
C19 P1 C12 C11 -177.4(4)
Mo1 P1 C12 C11 58.4(4)
C19 P1 C13 C18 -97.0(4)
C12 P1 C13 C18 156.7(4)
Mo1 P1 C13 C18 41.1(5)
C19 P1 C13 C14 83.9(5)
C12 P1 C13 C14 -22.4(5)
Mo1 P1 C13 C14 -138.0(4)
C18 C13 C14 C15 1.0(8)
P1 C13 C14 C15 -179.9(4)
C13 C14 C15 C16 -1.0(8)
C14 C15 C16 C17 0.8(8)
C15 C16 C17 C18 -0.6(8)
C16 C17 C18 C13 0.6(8)
C14 C13 C18 C17 -0.8(7)
P1 C13 C18 C17 -179.9(4)
C13 P1 C19 C24 2.8(5)
C12 P1 C19 C24 111.9(4)
Mo1 P1 C19 C24 -136.0(4)
C13 P1 C19 C20 179.6(4)
C12 P1 C19 C20 -71.3(4)
Mo1 P1 C19 C20 40.7(4)
C24 C19 C20 C21 -1.8(8)
P1 C19 C20 C21 -178.8(4)
C19 C20 C21 C22 2.8(8)
C20 C21 C22 C23 -2.2(8)
C21 C22 C23 C24 0.6(8)
C22 C23 C24 C19 0.3(8)
C20 C19 C24 C23 0.3(7)
P1 C19 C24 C23 177.0(4)
C8 N3 C25 C26 86.3(5)
Mo1 N3 C25 C26 -82.4(4)
N3 C25 C26 C27 72.2(5)
C25 C26 C27 P2 -64.0(5)
C34 P2 C27 C26 -71.5(4)
C28 P2 C27 C26 -179.6(4)
Mo1 P2 C27 C26 55.2(4)
C34 P2 C28 C33 167.5(4)
C27 P2 C28 C33 -82.2(4)
Mo1 P2 C28 C33 33.5(5)
C34 P2 C28 C29 -9.6(5)
C27 P2 C28 C29 100.7(5)
Mo1 P2 C28 C29 -143.6(4)
C33 C28 C29 C30 -1.1(8)
P2 C28 C29 C30 176.0(4)
C28 C29 C30 C31 0.6(8)
C29 C30 C31 C32 1.0(8)
C30 C31 C32 C33 -2.2(8)
C31 C32 C33 C28 1.7(8)
C29 C28 C33 C32 -0.1(8)
P2 C28 C33 C32 -177.3(4)
C27 P2 C34 C35 156.0(4)
C28 P2 C34 C35 -95.7(4)
Mo1 P2 C34 C35 38.3(5)
C27 P2 C34 C39 -26.8(5)
C28 P2 C34 C39 81.5(5)
Mo1 P2 C34 C39 -144.6(4)
C39 C34 C35 C36 -1.8(8)
P2 C34 C35 C36 175.4(4)
C34 C35 C36 C37 1.7(8)
C35 C36 C37 C38 0.0(8)
C36 C37 C38 C39 -1.4(8)
C37 C38 C39 C34 1.3(8)
C35 C34 C39 C38 0.3(8)
P2 C34 C39 C38 -176.8(4)
